data_1561589
loop_
_publ_author_name
'Ogiwara, Naoki'
'Tomoda, Masahiro'
'Miyazaki, Shotaro'
'Weng, Zhewei'
'Takatsu, Hiroshi'
'Kageyama, Hiroshi'
'Misawa, Toshiyuki'
'Ito, Takeru'
'Uchida, Sayaka'

_publ_section_title
;
 Integrating molecular design and crystal engineering approaches in
 non-humidified intermediate-temperature proton conductors based on a
 Dawson-type polyoxometalate and poly(ethylene glycol) derivatives.
;
_journal_issue 17
_journal_name_full Nanoscale
_journal_page_first 8049
_journal_page_last 8057
_journal_paper_doi 10.1039/d1nr01220g
_journal_volume 13
_journal_year 2021
_chemical_formula_moiety 'Cs5 O62 P2 W18'
_chemical_formula_sum 'Cs5 O62 P2 W18'
_chemical_formula_weight 5027.79
_space_group_crystal_system orthorhombic
_space_group_IT_number 59
_space_group_name_Hall '-P 2ab 2a'
_space_group_name_H-M_alt 'P m m n :2'
_atom_sites_solution_primary dual
_audit_creation_date 2020-11-27
_audit_creation_method
;
Olex2 1.3
(compiled 2020.07.31 svn.rc2a77460 for OlexSys, GUI svn.r6145)
;
_audit_update_record
;
2020-12-29 deposited with the CCDC.	2021-04-08 downloaded from the CCDC.
;
_cell_angle_alpha 90
_cell_angle_beta 90
_cell_angle_gamma 90
_cell_formula_units_Z 2
_cell_length_a 24.1713(15)
_cell_length_b 16.5887(9)
_cell_length_c 12.6541(6)
_cell_measurement_reflns_used 3410
_cell_measurement_temperature 153.15
_cell_measurement_theta_max 29.1340
_cell_measurement_theta_min 2.4650
_cell_volume 5073.9(5)
_computing_cell_refinement 'CrysAlisPro 1.171.40.84a (Rigaku OD, 2020)'
_computing_data_collection 'CrysAlisPro 1.171.40.84a (Rigaku OD, 2020)'
_computing_data_reduction 'CrysAlisPro 1.171.40.84a (Rigaku OD, 2020)'
_computing_molecular_graphics 'Olex2 1.3 (Dolomanov et al., 2009)'
_computing_publication_material 'Olex2 1.3 (Dolomanov et al., 2009)'
_computing_structure_refinement 'SHELXL 2018/3 (Sheldrick, 2015)'
_computing_structure_solution 'SHELXT  (Sheldrick, 2015)'
_diffrn_ambient_temperature 153.15
_diffrn_detector 'HPC area detector'
_diffrn_detector_area_resol_mean 10.0
_diffrn_detector_type 'Rigaku HyPix-6000 area detector'
_diffrn_measured_fraction_theta_full 0.997
_diffrn_measured_fraction_theta_max 0.997
_diffrn_measurement_details
;
List of Runs (angles in degrees, time in seconds):

  # Type    Start    End  Width  t~exp~   \w     \q     \k     \f   Frames
#--------------------------------------------------------------------------
  1  \w    -27.00   0.00   0.50   34.92    --    5.00  45.00  60.00   54
  2  \w      9.00  39.00   0.50   34.92    --  -14.80  45.00   0.00   60
  3  \w   -100.00 -73.00   0.50   34.92    --  -14.80  45.00   0.00   54
  4  \w    -98.00  45.00   0.50   34.92    --  -14.80  45.00 150.00  286
;
_diffrn_measurement_device 'three-circle diffractometer'
_diffrn_measurement_device_type 'Rigaku AFC HyPix-6000'
_diffrn_measurement_method '\w scans'
_diffrn_orient_matrix_type 'CrysAlisPro convention (1999,Acta A55,543-557)'
_diffrn_orient_matrix_UB_11 0.0206256000
_diffrn_orient_matrix_UB_12 -0.0021662000
_diffrn_orient_matrix_UB_13 -0.0397342000
_diffrn_orient_matrix_UB_21 -0.0088788000
_diffrn_orient_matrix_UB_22 0.0376882000
_diffrn_orient_matrix_UB_23 -0.0203335000
_diffrn_orient_matrix_UB_31 0.0188718000
_diffrn_orient_matrix_UB_32 0.0200836000
_diffrn_orient_matrix_UB_33 0.0339404000
_diffrn_radiation_monochromator graphite
_diffrn_radiation_probe x-ray
_diffrn_radiation_type 'Mo K\a'
_diffrn_radiation_wavelength 0.71073
_diffrn_reflns_av_R_equivalents 0.0734
_diffrn_reflns_av_unetI/netI 0.0572
_diffrn_reflns_Laue_measured_fraction_full 0.997
_diffrn_reflns_Laue_measured_fraction_max 0.997
_diffrn_reflns_limit_h_max 29
_diffrn_reflns_limit_h_min -29
_diffrn_reflns_limit_k_max 20
_diffrn_reflns_limit_k_min -17
_diffrn_reflns_limit_l_max 14
_diffrn_reflns_limit_l_min -15
_diffrn_reflns_number 22778
_diffrn_reflns_point_group_measured_fraction_full 0.997
_diffrn_reflns_point_group_measured_fraction_max 0.997
_diffrn_reflns_theta_full 25.242
_diffrn_reflns_theta_max 25.499
_diffrn_reflns_theta_min 2.193
_diffrn_source 'rotating anode X-ray generator'
_diffrn_source_type 'Ultrax 18'
_exptl_absorpt_coefficient_mu 22.174
_exptl_absorpt_correction_T_max 0.02812
_exptl_absorpt_correction_T_min 0.00877
_exptl_absorpt_correction_type sphere
_exptl_absorpt_process_details
;
CrysAlisPro 1.171.40.84a (Rigaku Oxford Diffraction, 2020)
Spherical absorption correction
using equivalent radius and absorption coefficient.
Empirical absorption correction using spherical harmonics,
implemented in SCALE3 ABSPACK scaling algorithm.
;
_exptl_crystal_colour 'clear whitish white'
_exptl_crystal_colour_lustre clear
_exptl_crystal_colour_modifier whitish
_exptl_crystal_colour_primary white
_exptl_crystal_density_diffrn 3.291
_exptl_crystal_description prism
_exptl_crystal_F_000 4266
_exptl_crystal_recrystallization_method 'Re-crystallisation from solvent: water'
_exptl_crystal_size_max 0.03
_exptl_crystal_size_mid 0.02
_exptl_crystal_size_min 0.015
_refine_diff_density_max 3.419
_refine_diff_density_min -2.283
_refine_diff_density_rms 0.471
_refine_ls_extinction_method none
_refine_ls_goodness_of_fit_ref 1.049
_refine_ls_hydrogen_treatment undef
_refine_ls_matrix_type full
_refine_ls_number_parameters 385
_refine_ls_number_reflns 5010
_refine_ls_number_restraints 1300
_refine_ls_restrained_S_all 0.948
_refine_ls_R_factor_all 0.1326
_refine_ls_R_factor_gt 0.0969
_refine_ls_shift/su_max 0.000
_refine_ls_shift/su_mean 0.000
_refine_ls_structure_factor_coef Fsqd
_refine_ls_weighting_details 'w=1/[\s^2^(Fo^2^)+(0.1237P)^2^+539.6894P] where P=(Fo^2^+2Fc^2^)/3'
_refine_ls_weighting_scheme calc
_refine_ls_wR_factor_gt 0.2643
_refine_ls_wR_factor_ref 0.2956
_reflns_Friedel_coverage 0.000
_reflns_number_gt 3219
_reflns_number_total 5010
_reflns_threshold_expression 'I > 2\s(I)'
_cod_data_source_file d1nr01220g2.cif
_cod_data_source_block exp_25_sq
_cod_depositor_comments 'Adding full bibliography for 1561588--1561590.cif.'
_cod_original_sg_symbol_H-M 'P m m n'
_cod_database_code 1561589
_shelx_shelxl_version_number 2018/3
_chemical_oxdiff_formula Cs5P2W18O62
_shelx_space_group_comment
;
The symmetry employed for this shelxl refinement is uniquely defined
by the following loop, which should always be used as a source of
symmetry information in preference to the above space-group names.
They are only intended as comments.
;
_reflns_odcompleteness_completeness 99.63
_reflns_odcompleteness_iscentric 1
_reflns_odcompleteness_theta 27.42
_olex2_refinement_description
;
1. Restrained distances
 W8-O28 \\sim W7-O30 \\sim W7-O30
 with sigma of 0.02
 Cs2-O1 \\sim Cs2A-O1
 with sigma of 0.02
 Cs1-O7 \\sim Cs1A-O7
 with sigma of 0.02
 Cs1-O43 \\sim Cs1A-O43
 with sigma of 0.02
 Cs1-O66 \\sim Cs1A-O66
 with sigma of 0.02
 Cs3-O14 \\sim Cs3A-O14
 with sigma of 0.02
 Cs3-O28 \\sim Cs3A-O28
 with sigma of 0.02
 Cs3-O22 \\sim Cs3A-O22
 with sigma of 0.02
2. Rigid bond restraints
 All non-hydrogen atoms
 with sigma for 1-2 distances of 0.01 and sigma for 1-3 distances of 0.01
3. Uiso/Uaniso restraints and constraints
All non-hydrogen atoms have similar U: within 2A with sigma of 0.04 and sigma
for terminal atoms of 0.08 within 2A
Uanis(Cs3A) \\sim Ueq: with sigma of 0.01 and sigma for terminal atoms of 0.02
Uanis(Cs2A) \\sim Ueq: with sigma of 0.01 and sigma for terminal atoms of 0.02
4. Rigid body (RIGU) restrains
 All non-hydrogen atoms
 with sigma for 1-2 distances of 0.004 and sigma for 1-3 distances of 0.004
5. Others
 Sof(W7)=Sof(W6)=Sof(W9)=Sof(W10)=Sof(O15)=Sof(O30)=Sof(O84)=Sof(O66)=Sof(O21)=
 Sof(O45)=1-FVAR(1)
 Sof(W8)=Sof(O20)=Sof(O28)=Sof(O43)=Sof(O57)=Sof(O26)=Sof(O31)=Sof(O24)=0.5*(1-
 FVAR(2))
 Sof(W2)=Sof(O17)=Sof(O19)=Sof(O1)=Sof(O5)=Sof(O2)=Sof(O6)=Sof(O14)=0.5*FVAR(2)
 Sof(W4)=Sof(W5)=Sof(W3)=Sof(W1)=Sof(O22)=Sof(O12)=Sof(O7)=Sof(O9)=Sof(O3)=
 Sof(O4)=FVAR(1)
 Sof(Cs1A)=0.5*(1-FVAR(3))
 Sof(Cs1)=0.5*FVAR(3)
 Sof(Cs3A)=0.125*(1-FVAR(4))
 Sof(Cs3)=0.125*FVAR(4)
 Sof(Cs2A)=0.125*(1-FVAR(5))
 Sof(Cs2)=0.125*FVAR(5)
;
_smtbx_masks_void_probe_radius 1.2
_smtbx_masks_void_truncation_radius 1.2
_platon_squeeze_void_probe_radius 1.20
_olex2_submission_special_instructions 'No special instructions were received'
_oxdiff_exptl_absorpt_empirical_details
;
Empirical correction (ABSPACK) includes:
- Absorption correction using spherical harmonics
- Frame scaling
;
_oxdiff_exptl_absorpt_empirical_full_max 1.836
_oxdiff_exptl_absorpt_empirical_full_min 0.452

loop_
_space_group_symop_operation_xyz
'x, y, z'
'-x+1/2, -y+1/2, z'
'-x, y+1/2, -z'
'x+1/2, -y, -z'
'-x, -y, -z'
'x-1/2, y-1/2, -z'
'x, -y-1/2, z'
'-x-1/2, y, z'

loop_
_atom_site_label
_atom_site_type_symbol
_atom_site_fract_x
_atom_site_fract_y
_atom_site_fract_z
_atom_site_U_iso_or_equiv
_atom_site_adp_type
_atom_site_occupancy
_atom_site_site_symmetry_order
_atom_site_calc_flag
_atom_site_refinement_flags_posn
_atom_site_refinement_flags_adp
_atom_site_refinement_flags_occupancy
_atom_site_disorder_assembly
_atom_site_disorder_group
W4 W 0.60419(18) 0.6370(3) 0.2679(2) 0.0350(7) Uani 0.658(3) 1 d . U P A 1
W5 W 0.68026(8) 0.63651(11) 0.51897(18) 0.0311(5) Uani 0.658(3) 1 d . U P A 1
W3 W 0.67403(10) 0.63638(12) 0.03598(19) 0.0406(6) Uani 0.658(3) 1 d . U P A 1
W1 W 0.67998(8) 0.45334(10) 0.35190(13) 0.0380(5) Uani 0.658(3) 1 d . U P A 1
W2 W 0.750000 0.45316(17) 0.11972(19) 0.0449(7) Uani 0.658(3) 2 d S TU P A 1
Cs2 Cs 0.750000 0.250000 -0.1499(9) 0.043(4) Uani 0.331(14) 4 d S TU P A 1
Cs3 Cs 0.750000 0.250000 0.5205(15) 0.065(6) Uani 0.30(2) 4 d S TU P A 1
P1 P 0.750000 0.6325(6) 0.2702(8) 0.0355(18) Uani 1 2 d S TU P . .
O18 O 0.6015(12) 0.750000 0.246(2) 0.043(4) Uani 1 2 d S TU P . .
O17 O 0.6875(19) 0.750000 0.543(3) 0.042(5) Uani 0.658(3) 2 d S TU P A 1
O19 O 0.663(2) 0.750000 0.034(4) 0.052(5) Uani 0.658(3) 2 d S TU P A 1
O16 O 0.6374(10) 0.6167(13) 0.6226(16) 0.056(4) Uani 1 1 d . U . . .
O13 O 0.6132(10) 0.6256(13) 0.1151(17) 0.057(3) Uani 1 1 d . U . . .
O23 O 0.6876(10) 0.5286(13) 0.4548(17) 0.055(3) Uani 1 1 d . U . . .
O11 O 0.6924(11) 0.5254(13) 0.0665(18) 0.061(3) Uani 1 1 d . U . . .
O22 O 0.6355(14) 0.3768(17) 0.397(3) 0.053(5) Uani 0.658(3) 1 d . U P A 1
O12 O 0.6298(14) 0.5245(18) 0.285(3) 0.050(4) Uani 0.658(3) 1 d . U P A 1
Cs1 Cs 0.5967(3) 0.750000 -0.2231(9) 0.053(2) Uani 0.67(3) 2 d S TU P A 1
Cs4 Cs 0.5929(2) 0.250000 0.2403(4) 0.0885(12) Uani 1 2 d S TU P . .
O1 O 0.750000 0.380(3) 0.021(4) 0.059(7) Uani 0.658(3) 2 d S TU P A 1
O7 O 0.6501(18) 0.611(2) -0.094(3) 0.058(5) Uani 0.658(3) 1 d . U P A 1
O5 O 0.750000 0.661(3) 0.001(3) 0.051(5) Uani 0.658(3) 2 d S TU P A 1
O2 O 0.750000 0.623(2) 0.600(4) 0.045(5) Uani 0.658(3) 2 d S TU P A 1
O8 O 0.5349(10) 0.6210(15) 0.276(2) 0.071(5) Uani 1 1 d . U . . .
W8 W 0.750000 0.4516(5) 0.3798(6) 0.0678(18) Uani 0.342(3) 2 d DS TU P A 2
W7 W 0.6803(2) 0.4531(3) 0.1467(4) 0.0650(14) Uani 0.342(3) 1 d D U P A 2
O10 O 0.750000 0.5344(16) 0.263(2) 0.048(3) Uani 1 2 d S TU P A .
W6 W 0.6796(2) 0.6370(3) -0.0210(5) 0.0642(14) Uani 0.342(3) 1 d . U P A 2
W9 W 0.6035(5) 0.6372(8) 0.2300(5) 0.058(2) Uani 0.342(3) 1 d . U P A 2
O9 O 0.6957(13) 0.6607(18) 0.214(2) 0.040(3) Uani 0.658(3) 1 d . U P A 1
O6 O 0.750000 0.657(2) 0.397(3) 0.042(4) Uani 0.658(3) 2 d S TU P A 1
W10 W 0.6744(3) 0.6359(4) 0.4632(6) 0.0670(15) Uani 0.342(3) 1 d . U P A 2
O3 O 0.6366(14) 0.660(2) 0.407(2) 0.043(4) Uani 0.658(3) 1 d . U P A 1
O4 O 0.6940(15) 0.409(2) 0.212(3) 0.053(4) Uani 0.658(3) 1 d . U P A 1
O14 O 0.750000 0.405(3) 0.395(4) 0.052(5) Uani 0.658(3) 2 d S TU P A 1
O15 O 0.688(3) 0.412(4) 0.271(5) 0.059(5) Uani 0.342(3) 1 d . U P A 2
O20 O 0.750000 0.411(6) 0.090(8) 0.057(6) Uani 0.342(3) 2 d S TU P A 2
O28 O 0.750000 0.375(5) 0.472(7) 0.069(8) Uani 0.342(3) 2 d DS TU P A 2
O30 O 0.639(3) 0.373(4) 0.107(6) 0.071(7) Uani 0.342(3) 1 d D U P A 2
O43 O 0.687(4) 0.750000 -0.044(8) 0.060(6) Uani 0.342(3) 2 d S TU P A 2
O57 O 0.667(4) 0.750000 0.450(5) 0.044(7) Uani 0.342(3) 2 d S TU P A 2
O84 O 0.626(3) 0.529(4) 0.217(5) 0.055(5) Uani 0.342(3) 1 d . U P A 2
O26 O 0.750000 0.621(6) -0.120(7) 0.064(6) Uani 0.342(3) 2 d S TU P A 2
O66 O 0.634(4) 0.625(4) -0.132(5) 0.063(6) Uani 0.342(3) 1 d . U P A 2
O21 O 0.700(3) 0.649(3) 0.283(5) 0.043(4) Uani 0.342(3) 1 d . U P A 2
O31 O 0.750000 0.661(5) 0.123(6) 0.053(5) Uani 0.342(3) 2 d S TU P A 2
O45 O 0.617(3) 0.634(4) 0.386(5) 0.054(4) Uani 0.342(3) 1 d . U P A 2
Cs1A Cs 0.5977(6) 0.750000 -0.279(3) 0.071(5) Uani 0.33(3) 2 d S TU P A 2
Cs3A Cs 0.750000 0.279(2) 0.575(3) 0.062(8) Uani 0.102(10) 2 d S TU P A 2
Cs2A Cs 0.7332(12) 0.2220(17) -0.080(2) 0.022(9) Uani 0.042(4) 1 d . U P A 2
O24 O 0.750000 0.640(4) 0.533(7) 0.044(6) Uani 0.342(3) 2 d S TU P A 2

loop_
_atom_site_aniso_label
_atom_site_aniso_U_11
_atom_site_aniso_U_22
_atom_site_aniso_U_33
_atom_site_aniso_U_23
_atom_site_aniso_U_13
_atom_site_aniso_U_12
W4 0.0412(11) 0.0302(10) 0.0335(15) 0.0007(15) -0.0078(14) -0.0016(9)
W5 0.0424(10) 0.0273(8) 0.0237(9) 0.0007(9) 0.0022(9) -0.0020(8)
W3 0.0644(13) 0.0324(9) 0.0251(10) -0.0002(9) -0.0127(10) -0.0030(9)
W1 0.0525(11) 0.0252(8) 0.0362(9) -0.0008(7) 0.0001(8) -0.0024(8)
W2 0.077(2) 0.0283(13) 0.0291(12) -0.0050(11) 0.000 0.000
Cs2 0.069(8) 0.021(5) 0.039(7) 0.000 0.000 0.000
Cs3 0.135(15) 0.025(7) 0.034(9) 0.000 0.000 0.000
P1 0.046(4) 0.021(4) 0.040(4) 0.002(3) 0.000 0.000
O18 0.040(9) 0.045(5) 0.043(10) 0.000 -0.005(10) 0.000
O17 0.060(17) 0.033(7) 0.032(13) 0.000 0.009(9) 0.000
O19 0.080(14) 0.035(7) 0.041(13) 0.000 -0.033(13) 0.000
O16 0.072(9) 0.052(9) 0.044(6) 0.015(7) 0.005(6) -0.007(9)
O13 0.072(6) 0.055(8) 0.045(5) -0.002(5) -0.013(4) 0.007(6)
O23 0.073(10) 0.042(5) 0.051(7) -0.007(5) -0.009(6) -0.009(5)
O11 0.082(10) 0.041(5) 0.061(7) 0.001(5) -0.004(6) 0.006(5)
O22 0.058(11) 0.030(10) 0.070(13) 0.005(8) 0.013(11) -0.001(9)
O12 0.058(8) 0.036(6) 0.056(11) 0.005(6) -0.010(9) -0.006(6)
Cs1 0.082(3) 0.046(2) 0.030(4) 0.000 -0.007(3) 0.000
Cs4 0.098(3) 0.062(2) 0.105(3) 0.000 -0.018(2) 0.000
O1 0.09(2) 0.045(13) 0.045(13) -0.014(11) 0.000 0.000
O7 0.093(13) 0.038(10) 0.042(7) -0.014(8) -0.017(8) 0.007(12)
O5 0.081(8) 0.052(13) 0.020(10) 0.009(12) 0.000 0.000
O2 0.062(8) 0.034(13) 0.039(9) 0.000(9) 0.000 0.000
O8 0.051(5) 0.054(9) 0.110(12) -0.008(11) -0.003(5) -0.008(5)
W8 0.093(5) 0.051(3) 0.060(4) 0.010(3) 0.000 0.000
W7 0.078(3) 0.048(2) 0.069(3) 0.005(2) -0.001(2) -0.002(2)
O10 0.062(8) 0.024(5) 0.059(7) -0.006(4) 0.000 0.000
W6 0.077(3) 0.063(3) 0.052(3) 0.004(3) -0.007(3) -0.002(2)
W9 0.065(3) 0.056(3) 0.054(4) 0.000(4) 0.001(4) -0.003(3)
O9 0.054(6) 0.043(9) 0.024(6) 0.010(6) 0.005(5) 0.005(6)
O6 0.048(9) 0.038(11) 0.038(6) -0.004(7) 0.000 0.000
W10 0.073(3) 0.069(3) 0.059(3) 0.007(3) 0.006(3) 0.002(3)
O3 0.051(8) 0.046(9) 0.033(5) 0.006(7) 0.007(5) -0.008(8)
O4 0.072(11) 0.047(9) 0.039(7) -0.005(5) -0.003(7) -0.004(6)
O14 0.056(8) 0.053(11) 0.048(13) 0.014(9) 0.000 0.000
O15 0.091(15) 0.024(10) 0.062(8) -0.003(6) 0.004(8) 0.000(7)
O20 0.087(12) 0.024(14) 0.060(17) -0.006(16) 0.000 0.000
O28 0.08(2) 0.054(14) 0.075(17) 0.017(14) 0.000 0.000
O30 0.085(15) 0.053(12) 0.075(15) -0.018(11) 0.001(15) -0.005(13)
O43 0.07(2) 0.049(8) 0.060(18) 0.000 -0.013(10) 0.000
O57 0.060(19) 0.053(7) 0.018(15) 0.000 0.015(15) 0.000
O84 0.063(13) 0.046(8) 0.057(13) -0.003(8) -0.012(11) -0.004(8)
O26 0.100(12) 0.053(17) 0.038(11) -0.015(11) 0.000 0.000
O66 0.100(14) 0.046(13) 0.041(8) -0.026(12) -0.013(9) 0.019(16)
O21 0.051(5) 0.036(11) 0.041(7) -0.015(7) 0.001(5) 0.007(7)
O31 0.072(9) 0.053(12) 0.035(7) -0.001(8) 0.000 0.000
O45 0.066(8) 0.050(10) 0.045(6) 0.005(8) 0.009(6) -0.003(9)
Cs1A 0.093(9) 0.072(7) 0.048(12) 0.000 -0.011(7) 0.000
Cs3A 0.086(12) 0.040(9) 0.061(11) -0.001(8) 0.000 0.000
Cs2A 0.034(12) 0.011(10) 0.023(11) -0.001(8) 0.002(8) 0.000(7)
O24 0.076(8) 0.019(15) 0.036(12) -0.018(13) 0.000 0.000

loop_
_atom_type_symbol
_atom_type_description
_atom_type_scat_dispersion_real
_atom_type_scat_dispersion_imag
_atom_type_scat_source
Cs Cs -0.3680 2.1192 'International Tables Vol C Tables 4.2.6.8 and 6.1.1.4'
O O 0.0106 0.0060 'International Tables Vol C Tables 4.2.6.8 and 6.1.1.4'
P P 0.1023 0.0942 'International Tables Vol C Tables 4.2.6.8 and 6.1.1.4'
W W -0.8490 6.8722 'International Tables Vol C Tables 4.2.6.8 and 6.1.1.4'

loop_
_geom_angle_atom_site_label_1
_geom_angle_atom_site_label_2
_geom_angle_atom_site_label_3
_geom_angle
_geom_angle_site_symmetry_1
_geom_angle_site_symmetry_3
_geom_angle_publ_flag
O18 W4 O13 87.4(10) . . ?
O18 W4 O12 163.6(13) . . ?
O18 W4 O9 79.9(11) . . ?
O18 W4 O3 87.3(12) . . ?
O13 W4 O12 89.1(12) . . ?
O13 W4 O9 67.8(10) . . ?
O13 W4 O3 149.4(12) . . ?
O12 W4 O9 84.0(12) . . ?
O8 W4 O18 97.4(12) . . ?
O8 W4 O13 98.7(12) . . ?
O8 W4 O12 98.9(13) . . ?
O8 W4 O9 166.3(12) . . ?
O8 W4 O3 111.9(13) . . ?
O3 W4 O12 87.6(14) . . ?
O3 W4 O9 81.5(12) . . ?
O17 W5 O23 161.6(14) . . ?
O17 W5 Cs1 59.2(12) . 1_556 ?
O17 W5 O2 87.4(18) . . ?
O17 W5 O6 84.1(16) . . ?
O16 W5 O17 97.0(14) . . ?
O16 W5 O23 101.4(10) . . ?
O16 W5 Cs1 37.8(8) . 1_556 ?
O16 W5 O2 95.4(13) . . ?
O16 W5 O6 170.6(11) . . ?
O16 W5 O3 106.9(13) . . ?
O23 W5 Cs1 139.1(7) . 1_556 ?
O23 W5 O2 91.8(14) . . ?
O23 W5 O6 77.9(12) . . ?
O2 W5 Cs1 93.2(11) . 1_556 ?
O2 W5 O6 75.3(13) . . ?
O6 W5 Cs1 142.3(10) . 1_556 ?
O3 W5 O17 88.1(16) . . ?
O3 W5 O23 85.7(12) . . ?
O3 W5 Cs1 103.2(10) . 1_556 ?
O3 W5 O2 157.6(15) . . ?
O3 W5 O6 82.4(12) . . ?
O19 W3 O11 168.0(14) . . ?
O19 W3 O5 85(2) . . ?
O19 W3 O9 82.8(14) . . ?
O13 W3 O19 89.6(18) . . ?
O13 W3 O11 89.0(10) . . ?
O13 W3 O7 103.0(16) . . ?
O13 W3 O5 158.7(13) . . ?
O13 W3 O9 70.4(10) . . ?
O11 W3 O9 85.5(10) . . ?
O7 W3 O19 100.2(16) . . ?
O7 W3 O11 91.8(13) . . ?
O7 W3 O5 98.3(18) . . ?
O7 W3 O9 172.8(15) . . ?
O5 W3 O11 91.6(15) . . ?
O5 W3 O9 88.4(13) . . ?
Cs3 W1 Cs3 0.0 2_655 7_565 ?
Cs3 W1 Cs3 0.0 7_565 8_755 ?
Cs3 W1 Cs3 0.0 2_655 8_755 ?
O23 W1 Cs3 98.2(7) . 2_655 ?
O23 W1 Cs3 98.2(7) . 8_755 ?
O23 W1 Cs3 98.2(7) . 7_565 ?
O23 W1 O12 87.4(12) . . ?
O23 W1 Cs4 147.3(7) . 7_565 ?
O23 W1 O10 83.1(10) . . ?
O23 W1 O4 153.7(13) . . ?
O23 W1 O14 89.7(18) . . ?
O22 W1 Cs3 61.1(11) . 7_565 ?
O22 W1 Cs3 61.1(11) . 2_655 ?
O22 W1 Cs3 61.1(11) . 8_755 ?
O22 W1 O23 109.0(13) . . ?
O22 W1 O12 101.7(15) . . ?
O22 W1 Cs4 39.4(11) . 7_565 ?
O22 W1 O10 166.7(12) . . ?
O22 W1 O4 97.4(15) . . ?
O22 W1 O14 98.1(18) . . ?
O12 W1 Cs3 162.9(10) . 8_755 ?
O12 W1 Cs3 162.9(10) . 7_565 ?
O12 W1 Cs3 162.9(10) . 2_655 ?
O12 W1 Cs4 91.7(10) . 7_565 ?
O12 W1 O10 84.1(11) . . ?
O12 W1 O4 86.9(15) . . ?
O12 W1 O14 159.8(17) . . ?
Cs4 W1 Cs3 74.78(13) 7_565 2_655 ?
Cs4 W1 Cs3 74.78(13) 7_565 7_565 ?
Cs4 W1 Cs3 74.78(13) 7_565 8_755 ?
O10 W1 Cs3 112.6(5) . 8_755 ?
O10 W1 Cs3 112.6(5) . 7_565 ?
O10 W1 Cs3 112.6(5) . 2_655 ?
O10 W1 Cs4 129.4(6) . 7_565 ?
O4 W1 Cs3 94.8(11) . 8_755 ?
O4 W1 Cs3 94.8(11) . 7_565 ?
O4 W1 Cs3 94.8(11) . 2_655 ?
O4 W1 Cs4 58.6(11) . 7_565 ?
O4 W1 O10 70.8(12) . . ?
O4 W1 O14 86.9(19) . . ?
O14 W1 Cs3 37.2(14) . 7_565 ?
O14 W1 Cs3 37.2(14) . 2_655 ?
O14 W1 Cs3 37.2(14) . 8_755 ?
O14 W1 Cs4 101.3(16) . 7_565 ?
O14 W1 O10 75.7(15) . . ?
O11 W2 O11 90.7(14) . 8_755 ?
O11 W2 O10 85.0(8) . . ?
O11 W2 O10 85.0(8) 8_755 . ?
O1 W2 O11 100.4(13) . 8_755 ?
O1 W2 O11 100.4(13) . . ?
O1 W2 O10 172.2(18) . . ?
O1 W2 O4 99.5(15) . 8_755 ?
O1 W2 O4 99.5(15) . . ?
O4 W2 O11 160.0(12) . 8_755 ?
O4 W2 O11 86.8(13) 8_755 8_755 ?
O4 W2 O11 160.0(12) 8_755 . ?
O4 W2 O11 86.8(13) . . ?
O4 W2 O10 75.0(11) 8_755 . ?
O4 W2 O10 75.0(11) . . ?
O4 W2 O4 89(2) 8_755 . ?
O1 Cs2 O1 89.7(19) 2_655 . ?
Cs2 Cs3 Cs4 133.03(16) 1_556 2_655 ?
Cs2 Cs3 Cs4 133.03(16) 1_556 7_565 ?
Cs2 Cs3 Cs4 133.03(16) 1_556 8_755 ?
Cs3 Cs3 Cs2 0(10) 2_655 1_556 ?
Cs3 Cs3 Cs2 0(10) 7_565 1_556 ?
Cs3 Cs3 Cs2 0(10) 8_755 1_556 ?
Cs3 Cs3 Cs3 0(10) 7_565 8_755 ?
Cs3 Cs3 Cs3 0(10) 7_565 2_655 ?
Cs3 Cs3 Cs3 0(10) 2_655 8_755 ?
Cs3 Cs3 Cs4 0(10) 7_565 8_755 ?
Cs3 Cs3 Cs4 0(10) 8_755 2_655 ?
Cs3 Cs3 Cs4 0(10) 7_565 7_565 ?
Cs3 Cs3 Cs4 0(10) 7_565 2_655 ?
Cs3 Cs3 Cs4 0(10) 2_655 2_655 ?
Cs3 Cs3 Cs4 0(10) 8_755 7_565 ?
Cs3 Cs3 Cs4 0(10) 2_655 8_755 ?
Cs3 Cs3 Cs4 0(10) 8_755 8_755 ?
Cs3 Cs3 Cs4 0(10) 2_655 7_565 ?
Cs3 Cs3 O14 0(10) 7_565 . ?
Cs3 Cs3 O14 0(10) 2_655 . ?
Cs3 Cs3 O14 0(10) 2_655 2_655 ?
Cs3 Cs3 O14 0(10) 8_755 . ?
Cs3 Cs3 O14 0(10) 7_565 2_655 ?
Cs3 Cs3 O14 0(10) 8_755 2_655 ?
Cs4 Cs3 Cs4 0.00(10) 8_755 2_655 ?
Cs4 Cs3 Cs4 93.9(3) 7_565 2_655 ?
Cs4 Cs3 Cs4 93.9(3) 7_565 8_755 ?
O14 Cs3 Cs2 121.7(10) 2_655 1_556 ?
O14 Cs3 Cs2 121.7(10) . 1_556 ?
O14 Cs3 Cs4 69.0(7) 2_655 2_655 ?
O14 Cs3 Cs4 69.0(7) 2_655 8_755 ?
O14 Cs3 Cs4 69.0(7) . 8_755 ?
O14 Cs3 Cs4 69.0(7) . 2_655 ?
O14 Cs3 Cs4 69.0(7) 2_655 7_565 ?
O14 Cs3 Cs4 69.0(7) . 7_565 ?
O14 Cs3 O14 117(2) . 2_655 ?
O10 P1 O6 107.1(18) . . ?
O10 P1 O31 101(3) . . ?
O9 P1 O10 105.9(13) 8_755 . ?
O9 P1 O10 105.9(13) . . ?
O9 P1 O9 114(2) 8_755 . ?
O9 P1 O6 111.7(13) 8_755 . ?
O9 P1 O6 111.7(13) . . ?
O21 P1 O10 103(3) 8_755 . ?
O21 P1 O10 103(3) . . ?
O21 P1 O31 94(3) . . ?
O21 P1 O31 94(3) 8_755 . ?
W4 O18 W4 162.7(16) . 7_575 ?
W5 O17 W5 159(2) 7_575 . ?
W5 O17 Cs1 94.2(12) 7_575 1_556 ?
W5 O17 Cs1 94.2(12) . 1_556 ?
W3 O19 W3 164(3) 7_575 . ?
W3 O19 Cs1 94.3(12) 7_575 . ?
W3 O19 Cs1 94.3(12) . . ?
W5 O16 Cs1 122.6(10) . 1_556 ?
W5 O16 Cs1A 114.3(11) . 1_556 ?
W3 O13 W4 129.4(13) . . ?
W9 O13 W6 144.1(15) . . ?
W1 O23 W5 155.6(13) . . ?
W10 O23 W8 136.0(13) . . ?
W3 O11 W2 144.6(14) . . ?
W7 O11 W6 159.1(16) . . ?
W1 O22 Cs4 119.3(15) . 7_565 ?
W1 O22 Cs4 119.3(15) . . ?
Cs4 O22 Cs4 0.00(17) 7_565 . ?
W1 O12 W4 147.1(18) . . ?
O19 Cs1 O17 117.1(11) . 1_554 ?
O16 Cs1 O17 46.1(4) 7_574 1_554 ?
O16 Cs1 O17 46.1(4) 1_554 1_554 ?
O16 Cs1 O19 115.0(7) 7_574 . ?
O16 Cs1 O19 115.0(7) 1_554 . ?
O16 Cs1 O16 90.6(8) 1_554 7_574 ?
O16 Cs1 O7 136.6(9) 7_574 . ?
O16 Cs1 O7 70.7(8) 1_554 . ?
O16 Cs1 O7 136.6(9) 1_554 7_575 ?
O16 Cs1 O7 70.7(8) 7_574 7_575 ?
O7 Cs1 O17 100.0(9) . 1_554 ?
O7 Cs1 O17 100.0(9) 7_575 1_554 ?
O7 Cs1 O19 49.1(6) 7_575 . ?
O7 Cs1 O19 49.1(6) . . ?
O7 Cs1 O7 96.0(13) . 7_575 ?
O22 Cs4 O22 86.5(12) 7_565 . ?
O22 Cs4 Cs1 111.4(6) 7_565 5_665 ?
O22 Cs4 Cs1 111.4(6) . 5_665 ?
O22 Cs4 O4 109.7(9) 7_565 . ?
O22 Cs4 O4 109.7(9) . 7_565 ?
O22 Cs4 O4 48.5(8) . . ?
O22 Cs4 O4 48.5(8) 7_565 7_565 ?
O22 Cs4 O15 103.1(13) . 7_565 ?
O22 Cs4 O15 36.4(13) 7_565 7_565 ?
O22 Cs4 Cs1A 105.3(7) . 5_665 ?
O22 Cs4 Cs1A 105.3(7) 7_565 5_665 ?
O22 Cs4 Cs3A 40.6(7) 7_565 2_655 ?
O22 Cs4 Cs3A 49.8(7) . 2_655 ?
Cs1 Cs4 Cs1A 8.8(3) 5_665 5_665 ?
Cs1 Cs4 Cs3A 134.5(3) 5_665 2_655 ?
Cs4 Cs4 O22 0(10) 7_565 7_565 ?
Cs4 Cs4 O22 0(10) 7_565 . ?
Cs4 Cs4 Cs1 0(10) 7_565 5_665 ?
Cs4 Cs4 O4 0(10) 7_565 . ?
Cs4 Cs4 O4 0(10) 7_565 7_565 ?
Cs4 Cs4 O15 0(10) 7_565 . ?
Cs4 Cs4 O15 0(10) 7_565 7_565 ?
Cs4 Cs4 O30 0(10) 7_565 7_565 ?
Cs4 Cs4 O30 0(10) 7_565 . ?
Cs4 Cs4 Cs1A 0(10) 7_565 5_665 ?
Cs4 Cs4 Cs3A 0(10) 7_565 2_655 ?
O4 Cs4 Cs1 132.2(6) . 5_665 ?
O4 Cs4 Cs1 132.2(6) 7_565 5_665 ?
O4 Cs4 O4 93.6(12) . 7_565 ?
O4 Cs4 Cs1A 133.2(6) 7_565 5_665 ?
O4 Cs4 Cs1A 133.2(6) . 5_665 ?
O4 Cs4 Cs3A 71.6(7) . 2_655 ?
O4 Cs4 Cs3A 64.0(6) 7_565 2_655 ?
O15 Cs4 O15 98(2) 7_565 . ?
O30 Cs4 O15 110.4(19) 7_565 . ?
O30 Cs4 O15 43.7(17) . . ?
W2 O1 Cs2 179(3) . . ?
W3 O7 Cs1 116.0(15) . . ?
W3 O5 W3 144(2) . 8_755 ?
W5 O2 W5 116(2) . 8_755 ?
O23 W8 O23 86.9(11) 8_755 . ?
O23 W8 Cs3A 99.2(8) 8_755 . ?
O23 W8 Cs3A 99.2(8) . . ?
O10 W8 O23 85.4(8) . 8_755 ?
O10 W8 O23 85.4(8) . . ?
O10 W8 O15 75.0(18) . 8_755 ?
O10 W8 O15 75.0(18) . . ?
O10 W8 Cs3A 173.7(11) . . ?
O15 W8 O23 89(2) . . ?
O15 W8 O23 160.1(19) 8_755 . ?
O15 W8 Cs3A 100.6(18) . . ?
O15 W8 Cs3A 100.6(18) 8_755 . ?
O28 W8 O23 98(3) . . ?
O28 W8 O10 176(4) . . ?
O28 W8 O15 102(3) . . ?
O28 W8 Cs3A 2(4) . . ?
O11 W7 Cs4 152.1(9) . 7_565 ?
O11 W7 O15 149(2) . . ?
O11 W7 O20 83(3) . . ?
O11 W7 O30 120(3) . . ?
O11 W7 O84 86(2) . . ?
O11 W7 Cs2A 91.7(9) . 7_565 ?
Cs4 W7 Cs2A 78.0(4) 7_565 7_565 ?
O15 W7 O20 96(4) . . ?
O15 W7 O30 91(3) . . ?
O15 W7 O84 86(3) . . ?
O20 W7 O84 160(3) . . ?
O30 W7 O20 97(4) . . ?
O30 W7 O84 103(3) . . ?
W1 O10 W1 88.1(9) . 8_755 ?
W2 O10 W1 92.3(8) . . ?
W2 O10 W1 92.3(8) . 8_755 ?
P1 O10 W1 121.8(10) . 8_755 ?
P1 O10 W1 121.8(10) . . ?
P1 O10 W2 129.5(16) . . ?
P1 O10 W8 130.0(17) . . ?
O13 W6 O31 86.9(14) . . ?
O11 W6 O13 70.0(9) . . ?
O11 W6 O31 71(2) . . ?
O43 W6 O13 105(3) . . ?
O43 W6 O11 154(3) . . ?
O43 W6 O26 88(4) . . ?
O43 W6 O31 84(4) . . ?
O26 W6 O13 164(3) . . ?
O26 W6 O11 94(3) . . ?
O26 W6 O31 84(2) . . ?
O66 W6 O13 98(3) . . ?
O66 W6 O11 113(2) . . ?
O66 W6 O43 93(4) . . ?
O66 W6 O26 91(3) . . ?
O66 W6 O31 174(3) . . ?
O18 W9 O21 85.0(16) . . ?
O18 W9 O45 86(2) . . ?
O13 W9 O18 103.7(13) . . ?
O13 W9 O8 116.4(14) . . ?
O13 W9 O84 75(2) . . ?
O13 W9 O21 97.7(18) . . ?
O13 W9 O45 160(2) . . ?
O8 W9 O18 95.2(13) . . ?
O8 W9 O84 99(2) . . ?
O8 W9 O21 144.6(17) . . ?
O8 W9 O45 80(2) . . ?
O84 W9 O18 164(2) . . ?
O84 W9 O21 80(2) . . ?
O84 W9 O45 91(3) . . ?
O45 W9 O21 65(3) . . ?
W3 O9 W4 92.3(11) . . ?
P1 O9 W4 127.3(15) . . ?
P1 O9 W3 125.1(16) . . ?
W5 O6 W5 93.6(15) 8_755 . ?
P1 O6 W5 127.9(11) . . ?
P1 O6 W5 127.9(11) . 8_755 ?
O16 W10 O21 170.7(16) . . ?
O16 W10 Cs1A 35.4(6) . 1_556 ?
O23 W10 O16 89.1(10) . . ?
O23 W10 O57 170(2) . . ?
O23 W10 O21 89.4(16) . . ?
O23 W10 Cs1A 124.5(8) . 1_556 ?
O23 W10 O24 84(2) . . ?
O57 W10 O16 101(2) . . ?
O57 W10 O21 81(2) . . ?
O57 W10 O24 95(3) . . ?
O45 W10 O16 101(2) . . ?
O45 W10 O23 95(2) . . ?
O45 W10 O57 84(3) . . ?
O45 W10 O21 70(3) . . ?
O45 W10 O24 171(3) . . ?
O24 W10 O16 88(2) . . ?
O24 W10 O21 101(3) . . ?
W5 O3 W4 153(2) . . ?
W1 O4 Cs4 94.0(13) . . ?
W1 O4 Cs4 94.0(13) . 7_565 ?
W2 O4 W1 121.7(17) . . ?
W2 O4 Cs4 144.3(14) . 7_565 ?
W2 O4 Cs4 144.3(14) . . ?
Cs4 O4 Cs4 0.00(17) 7_565 . ?
W1 O14 W1 120(3) 8_755 . ?
W1 O14 Cs3 119.9(14) . . ?
W1 O14 Cs3 119.9(14) 8_755 2_655 ?
W1 O14 Cs3 119.9(14) . 2_655 ?
W1 O14 Cs3 119.9(14) . 7_565 ?
W1 O14 Cs3 119.9(14) 8_755 8_755 ?
W1 O14 Cs3 119.9(14) 8_755 7_565 ?
W1 O14 Cs3 119.9(14) 8_755 . ?
W1 O14 Cs3 119.9(14) . 8_755 ?
Cs3 O14 Cs3 0.0 . 8_755 ?
Cs3 O14 Cs3 0.0 . 7_565 ?
Cs3 O14 Cs3 0.0 2_655 7_565 ?
Cs3 O14 Cs3 0.0 8_755 2_655 ?
Cs3 O14 Cs3 0.0 . 2_655 ?
Cs3 O14 Cs3 0.0 8_755 7_565 ?
Cs4 O15 Cs4 0.00(17) 7_565 . ?
W8 O15 Cs4 139(3) . . ?
W7 O15 Cs4 97(3) . . ?
W7 O15 W8 123(4) . . ?
W7 O20 W7 119(6) 8_755 . ?
W8 O28 Cs3A 176(7) . . ?
Cs4 O30 Cs4 0.00(18) 7_565 . ?
Cs4 O30 Cs2A 108.4(19) 7_565 7_565 ?
Cs4 O30 Cs2A 108.4(19) . 7_565 ?
W7 O30 Cs4 127(4) . . ?
W6 O43 W6 159(6) 7_575 . ?
W6 O43 Cs1A 94(3) . . ?
W6 O43 Cs1A 94(3) 7_575 . ?
W9 O84 W7 146(4) . . ?
W6 O66 Cs1A 127(3) . . ?
P1 O21 W9 150(4) . . ?
P1 O21 W10 111(4) . . ?
W10 O21 W9 91(2) . . ?
P1 O31 W6 131(2) . . ?
P1 O31 W6 131(2) . 8_755 ?
W10 O45 W9 134(4) . . ?
O16 Cs1A O16 109.3(13) 1_554 7_574 ?
O16 Cs1A W6 80.1(6) 7_574 7_575 ?
O16 Cs1A W6 123.1(7) 1_554 7_575 ?
O16 Cs1A O43 99.3(12) 1_554 . ?
O16 Cs1A O43 99.3(11) 7_574 . ?
O16 Cs1A O66 66.7(13) 1_554 . ?
O16 Cs1A O66 66.7(13) 7_574 7_575 ?
O16 Cs1A O66 139.8(19) 7_574 . ?
O16 Cs1A O66 139.8(19) 1_554 7_575 ?
O66 Cs1A O43 46.2(15) . . ?
O66 Cs1A O43 46.2(15) 7_575 . ?
O66 Cs1A O66 91(3) 7_575 . ?
W8 Cs3A Cs2A 142.5(12) . 8_756 ?
O28 Cs3A W8 2(3) . . ?
O28 Cs3A W8 112(2) 2_655 . ?
O28 Cs3A Cs2A 105(2) 2_655 8_756 ?
O28 Cs3A Cs2A 141(3) . 8_756 ?
Cs2A Cs3A Cs2A 11.9(7) 2_656 8_756 ?
Cs2A Cs3A Cs2A 15.9(8) 7_566 8_756 ?

loop_
_geom_bond_atom_site_label_1
_geom_bond_atom_site_label_2
_geom_bond_distance
_geom_bond_site_symmetry_2
_geom_bond_publ_flag
W4 O18 1.895(6) . ?
W4 O13 1.96(2) . ?
W4 O12 1.98(3) . ?
W4 O8 1.70(3) . ?
W4 O9 2.35(3) . ?
W4 O3 1.96(3) . ?
W5 O17 1.915(8) . ?
W5 O16 1.70(2) . ?
W5 O23 1.97(2) . ?
W5 Cs1 4.275(9) 1_556 ?
W5 O2 1.99(2) . ?
W5 O6 2.31(3) . ?
W5 O3 1.81(3) . ?
W3 O19 1.903(7) . ?
W3 O13 1.79(2) . ?
W3 O11 1.93(2) . ?
W3 O7 1.80(3) . ?
W3 O5 1.933(13) . ?
W3 O9 2.34(3) . ?
W1 Cs3 4.335(10) 7_565 ?
W1 Cs3 4.335(10) 8_755 ?
W1 Cs3 4.335(10) 2_655 ?
W1 O23 1.81(2) . ?
W1 O22 1.76(3) . ?
W1 O12 1.89(3) . ?
W1 Cs4 4.220(3) 7_565 ?
W1 O10 2.43(2) . ?
W1 O4 1.95(3) . ?
W1 O14 1.95(3) . ?
W2 O11 1.96(2) 8_755 ?
W2 O11 1.96(2) . ?
W2 O1 1.75(5) . ?
W2 O10 2.26(3) . ?
W2 O4 1.93(4) 8_755 ?
W2 O4 1.93(4) . ?
Cs2 O1 3.05(5) . ?
Cs2 O1 3.05(5) 2_655 ?
Cs3 Cs3 0.00(4) 2_655 ?
Cs3 Cs3 0.00(4) 7_565 ?
Cs3 Cs3 0.00(4) 8_755 ?
Cs3 Cs4 5.196(14) 7_565 ?
Cs3 Cs4 5.196(14) 2_655 ?
Cs3 Cs4 5.196(14) 8_755 ?
Cs3 O14 3.02(6) . ?
Cs3 O14 3.02(6) 2_655 ?
P1 O10 1.63(3) . ?
P1 O9 1.57(3) 8_755 ?
P1 O9 1.57(3) . ?
P1 O6 1.65(4) . ?
P1 O21 1.26(6) . ?
P1 O21 1.26(6) 8_755 ?
P1 O31 1.92(8) . ?
O18 W9 1.883(13) 7_575 ?
O18 W9 1.883(13) . ?
O17 Cs1 3.68(4) 1_556 ?
O19 Cs1 3.63(4) . ?
O16 Cs1 3.11(2) 1_556 ?
O16 W10 2.23(2) . ?
O16 Cs1A 2.71(3) 1_556 ?
O13 W6 2.36(2) . ?
O13 W9 1.49(2) . ?
O23 W8 2.19(2) . ?
O23 W10 1.81(2) . ?
O11 W7 1.60(2) . ?
O11 W6 2.18(2) . ?
O22 Cs4 3.07(3) 7_565 ?
O22 Cs4 3.07(3) . ?
Cs1 O7 3.11(4) 7_575 ?
Cs1 O7 3.11(4) . ?
Cs4 Cs4 0.000(12) 7_565 ?
Cs4 O4 3.61(4) 7_565 ?
Cs4 O4 3.61(4) . ?
Cs4 O15 3.56(7) . ?
Cs4 O15 3.56(7) 7_565 ?
Cs4 O30 2.87(7) . ?
Cs4 O30 2.87(7) 7_565 ?
Cs4 Cs1A 4.634(17) 5_665 ?
Cs4 Cs3A 5.70(3) 2_655 ?
O8 W9 1.78(3) . ?
W8 O10 2.01(3) . ?
W8 O15 2.13(7) . ?
W8 O15 2.13(7) 8_755 ?
W8 O28 1.73(6) . ?
W8 Cs3A 3.78(3) . ?
W7 O15 1.73(7) . ?
W7 O20 1.96(6) . ?
W7 O30 1.73(6) . ?
W7 O84 2.02(7) . ?
W7 Cs2A 4.28(3) 7_565 ?
W6 O43 1.91(2) . ?
W6 O26 2.13(5) . ?
W6 O66 1.79(7) . ?
W6 O31 2.52(6) . ?
W9 O84 1.88(7) . ?
W9 O21 2.42(6) . ?
W9 O45 2.00(7) . ?
W10 O57 1.907(12) . ?
W10 O21 2.36(6) . ?
W10 O45 1.70(7) . ?
W10 Cs1A 4.20(3) 1_556 ?
W10 O24 2.03(4) . ?
O20 Cs2A 3.11(11) 7_565 ?
O20 Cs2A 3.11(11) 2_655 ?
O28 Cs3A 2.86(7) 2_655 ?
O28 Cs3A 2.06(7) . ?
O28 Cs3A 2.86(7) 7_565 ?
O30 Cs2A 3.65(8) 7_565 ?
O43 Cs1A 3.68(10) . ?
O66 Cs1A 2.93(8) . ?
Cs3A Cs2A 4.49(5) 1_556 ?
Cs3A Cs2A 4.49(5) 8_756 ?
Cs3A Cs2A 4.39(5) 7_566 ?
Cs3A Cs2A 4.39(5) 2_656 ?

loop_
_platon_squeeze_void_nr
_platon_squeeze_void_average_x
_platon_squeeze_void_average_y
_platon_squeeze_void_average_z
_platon_squeeze_void_volume
_platon_squeeze_void_count_electrons
_platon_squeeze_void_content
1 -0.017 0.011 -0.019 1815 705 ' '
2 0.750 0.250 0.216 8 3 ' '
3 0.250 0.250 0.258 7 6 ' '
4 0.750 0.750 0.741 7 6 ' '
5 0.250 0.750 0.783 8 3 ' '
